data_4505715
loop_
_publ_author_name
'Feng, Zheng'
'Fan, Ailong'
'Valiyaveettil, Suresh'
'Vittal, Jagadese J.'

_publ_section_title
;
 Interplay of Weak Interactions and Structural Features in the Solid State
 Self-Assembly of Symmetric Diamides
;
_journal_issue 4
_journal_name_full 'Crystal Growth &amp; Design'
_journal_page_first 555
_journal_paper_doi 10.1021/cg034045y
_journal_volume 3
_journal_year 2003
_chemical_formula_sum 'C54 H76 N2 O4'
_chemical_formula_weight 817.17
_chemical_name_systematic
; 
 ? 
;
_space_group_IT_number 2
_symmetry_cell_setting triclinic
_symmetry_space_group_name_Hall '-P 1'
_symmetry_space_group_name_H-M 'P -1'
_atom_sites_solution_hydrogens geom
_atom_sites_solution_primary direct
_atom_sites_solution_secondary difmap
_audit_creation_method SHELXL-97
_cell_angle_alpha 103.332(2)
_cell_angle_beta 93.400(2)
_cell_angle_gamma 108.454(2)
_cell_formula_units_Z 1
_cell_length_a 7.9247(5)
_cell_length_b 10.2438(7)
_cell_length_c 16.805(1)
_cell_measurement_reflns_used 1740
_cell_measurement_temperature 293(2)
_cell_measurement_theta_max 25.0
_cell_measurement_theta_min 2.06
_cell_volume 1246.19(14)
_computing_cell_refinement 'Bruker AXS, SAINT'
_computing_data_collection 'Bruker AXS, SMART'
_computing_data_reduction 'Bruker AXS, SAINT'
_computing_molecular_graphics 'Bruker AXS, SHELXTL'
_computing_publication_material 'Bruker AXS, SHELXTL'
_computing_structure_refinement 'SHELXL-97 (Sheldrick, 1997)'
_computing_structure_solution 'SHELXS-97 (Sheldrick, 1990)'
_diffrn_ambient_temperature 293(2)
_diffrn_measured_fraction_theta_full 0.885
_diffrn_measured_fraction_theta_max 0.885
_diffrn_measurement_method '\w scans'
_diffrn_radiation_monochromator graphite
_diffrn_radiation_source 'fine-focus sealed tube'
_diffrn_radiation_type MoK\a
_diffrn_radiation_wavelength 0.71073
_diffrn_reflns_av_R_equivalents 0.0258
_diffrn_reflns_av_sigmaI/netI 0.0567
_diffrn_reflns_limit_h_max 8
_diffrn_reflns_limit_h_min -9
_diffrn_reflns_limit_k_max 11
_diffrn_reflns_limit_k_min -12
_diffrn_reflns_limit_l_max 20
_diffrn_reflns_limit_l_min -20
_diffrn_reflns_number 6535
_diffrn_reflns_theta_full 26.37
_diffrn_reflns_theta_max 26.37
_diffrn_reflns_theta_min 2.17
_exptl_absorpt_coefficient_mu 0.067
_exptl_absorpt_correction_T_max 0.9806
_exptl_absorpt_correction_T_min 0.6070
_exptl_absorpt_correction_type 'sadabs (Sheldrick, 1996)'
_exptl_crystal_colour colorless
_exptl_crystal_density_diffrn 1.089
_exptl_crystal_density_meas ?
_exptl_crystal_density_method 'not measured'
_exptl_crystal_description 'rectangular shape, cut'
_exptl_crystal_F_000 446
_exptl_crystal_size_max 0.42
_exptl_crystal_size_mid 0.22
_exptl_crystal_size_min 0.08
_refine_diff_density_max 0.224
_refine_diff_density_min -0.197
_refine_diff_density_rms 0.040
_refine_ls_extinction_coef 0.0058(19)
_refine_ls_extinction_expression Fc^*^=kFc[1+0.001xFc^2^\l^3^/sin(2\q)]^-1/4^
_refine_ls_extinction_method SHELXL
_refine_ls_goodness_of_fit_ref 1.152
_refine_ls_hydrogen_treatment mixed
_refine_ls_matrix_type full
_refine_ls_number_parameters 283
_refine_ls_number_reflns 4509
_refine_ls_number_restraints 196
_refine_ls_restrained_S_all 1.213
_refine_ls_R_factor_all 0.1867
_refine_ls_R_factor_gt 0.1188
_refine_ls_shift/su_max 0.000
_refine_ls_shift/su_mean 0.000
_refine_ls_structure_factor_coef Fsqd
_refine_ls_weighting_details 'calc w=1/[\s^2^(Fo^2^)+(0.0575P)^2^+1.2726P] where P=(Fo^2^+2Fc^2^)/3'
_refine_ls_weighting_scheme calc
_refine_ls_wR_factor_gt 0.2247
_refine_ls_wR_factor_ref 0.2591
_reflns_number_gt 2602
_reflns_number_total 4509
_reflns_threshold_expression >2sigma(I)
_cod_data_source_file cg034045ysi20030326_110629.cif
_cod_data_source_block sure2
_cod_depositor_comments
;
The following automatic conversions were performed:

'_exptl_crystal_density_meas' value 'not measured' was changed to '?'
- the value is perceived as not measured.

Automatic conversion script
Id: cif_fix_values 3008 2015-01-20 13:52:24Z robertas 
;
_cod_original_cell_volume 1246.2(1)
_cod_original_sg_symbol_H-M P-1
_cod_database_code 4505715

loop_
_symmetry_equiv_pos_as_xyz
'x, y, z'
'-x, -y, -z'

loop_
_atom_site_label
_atom_site_type_symbol
_atom_site_fract_x
_atom_site_fract_y
_atom_site_fract_z
_atom_site_U_iso_or_equiv
_atom_site_adp_type
_atom_site_occupancy
_atom_site_symmetry_multiplicity
_atom_site_calc_flag
_atom_site_refinement_flags
_atom_site_disorder_assembly
_atom_site_disorder_group
O1 O 0.5030(6) 0.1667(4) 0.0899(2) 0.1067(14) Uani 1 1 d . . .
O2 O 0.7429(5) 0.5553(3) 0.03980(19) 0.0812(11) Uani 1 1 d . . .
N1 N 0.5842(5) 0.4042(4) 0.1390(2) 0.0686(11) Uani 1 1 d . . .
H1 H 0.6274 0.4830 0.1255 0.082 Uiso 1 1 calc R . .
C1 C 0.4183(6) 0.4915(6) 0.4700(3) 0.0789(15) Uani 1 1 d . . .
H1A H 0.3161 0.4139 0.4762 0.095 Uiso 1 1 calc R . .
H1B H 0.3886 0.5782 0.4836 0.095 Uiso 1 1 calc R . .
C2 C 0.4529(6) 0.4612(6) 0.3807(3) 0.0671(13) Uani 1 1 d . . .
C3 C 0.5217(6) 0.5742(5) 0.3462(3) 0.0715(13) Uani 1 1 d . . .
H3 H 0.5409 0.6665 0.3776 0.086 Uiso 1 1 calc R . .
C4 C 0.5624(6) 0.5538(5) 0.2666(3) 0.0708(13) Uani 1 1 d . . .
H4 H 0.6078 0.6314 0.2448 0.085 Uiso 1 1 calc R . .
C5 C 0.5356(6) 0.4176(5) 0.2196(3) 0.0622(12) Uani 1 1 d . . .
C6 C 0.4647(6) 0.3031(5) 0.2529(3) 0.0691(13) Uani 1 1 d . . .
H6 H 0.4436 0.2110 0.2208 0.083 Uiso 1 1 calc R . .
C7 C 0.4246(6) 0.3234(5) 0.3333(3) 0.0670(13) Uani 1 1 d . . .
C8 C 0.3500(8) 0.1937(6) 0.3655(3) 0.0983(18) Uani 1 1 d . . .
H8A H 0.3274 0.2229 0.4212 0.147 Uiso 1 1 calc R . .
H8B H 0.4353 0.1447 0.3644 0.147 Uiso 1 1 calc R . .
H8C H 0.2397 0.1310 0.3312 0.147 Uiso 1 1 calc R . .
C9 C 0.5725(7) 0.2855(5) 0.0805(3) 0.0690(13) Uani 1 1 d . . .
C10 C 0.6434(6) 0.3033(5) 0.0015(3) 0.0612(12) Uani 1 1 d . . .
C11 C 0.6246(7) 0.1778(5) -0.0575(3) 0.0765(14) Uani 1 1 d . . .
H11 H 0.5736 0.0911 -0.0451 0.092 Uiso 1 1 calc R . .
C12 C 0.6788(8) 0.1778(6) -0.1333(3) 0.0854(16) Uani 1 1 d . . .
H12 H 0.6633 0.0921 -0.1718 0.102 Uiso 1 1 calc R . .
C13 C 0.7563(8) 0.3055(6) -0.1520(3) 0.0854(16) Uani 1 1 d . . .
H13 H 0.7941 0.3059 -0.2033 0.102 Uiso 1 1 calc R . .
C14 C 0.7784(7) 0.4323(5) -0.0956(3) 0.0818(15) Uani 1 1 d . . .
H14 H 0.8301 0.5182 -0.1088 0.098 Uiso 1 1 calc R . .
C15 C 0.7232(6) 0.4320(5) -0.0188(3) 0.0661(12) Uani 1 1 d . . .
C16 C 0.8309(7) 0.6923(5) 0.0265(3) 0.0717(13) Uani 1 1 d D . .
H16A H 0.7673 0.7048 -0.0207 0.086 Uiso 1 1 calc R . .
H16B H 0.9535 0.7033 0.0170 0.086 Uiso 1 1 calc R . .
C17 C 0.8277(7) 0.7985(5) 0.1045(3) 0.0760(14) Uani 1 1 d D . .
H17A H 0.8983 0.7871 0.1499 0.091 Uiso 1 1 calc R . .
H17B H 0.7048 0.7768 0.1161 0.091 Uiso 1 1 calc R . .
C18 C 0.9000(7) 0.9544(4) 0.1012(3) 0.0779(14) Uani 1 1 d D . .
H18A H 1.0242 0.9786 0.0914 0.093 Uiso 1 1 calc R . .
H18B H 0.8308 0.9673 0.0559 0.093 Uiso 1 1 calc R . .
C19 C 0.8878(8) 1.0523(5) 0.1819(3) 0.0849(15) Uani 1 1 d D . .
H19A H 0.7629 1.0262 0.1906 0.102 Uiso 1 1 calc R . .
H19B H 0.9541 1.0353 0.2265 0.102 Uiso 1 1 calc R . .
C20 C 0.9578(7) 1.2102(5) 0.1875(3) 0.0776(14) Uani 1 1 d D . .
H20A H 0.8912 1.2292 0.1438 0.093 Uiso 1 1 calc R . .
H20B H 1.0832 1.2382 0.1796 0.093 Uiso 1 1 calc R . .
C21 C 0.9395(7) 1.2989(5) 0.2711(3) 0.0805(15) Uani 1 1 d D B .
H21A H 0.8134 1.2716 0.2778 0.097 Uiso 1 1 calc R . .
H21B H 1.0018 1.2757 0.3145 0.097 Uiso 1 1 calc R . .
C22 C 1.0125(7) 1.4580(4) 0.2825(3) 0.0737(14) Uani 1 1 d D . .
H22A H 0.9451 1.4826 0.2417 0.088 Uiso 1 1 calc R A 1
H22B H 1.1369 1.4853 0.2729 0.088 Uiso 1 1 calc R A 1
C23 C 1.0020(7) 1.5424(5) 0.3687(3) 0.0823(15) Uani 1 1 d D B 1
H23A H 0.8763 1.5242 0.3748 0.099 Uiso 1 1 calc R B 1
H23B H 1.0533 1.5064 0.4091 0.099 Uiso 1 1 calc R B 1
C24 C 1.0945(17) 1.6993(7) 0.3881(6) 0.077(4) Uani 0.60 1 d PD B 1
H24A H 1.0277 1.7399 0.3566 0.093 Uiso 1 1 calc R B 1
H24B H 1.2135 1.7189 0.3719 0.093 Uiso 1 1 calc R B 1
C25 C 1.1112(14) 1.7716(7) 0.4821(5) 0.076(2) Uani 0.60 1 d PD B 1
H25A H 0.9923 1.7602 0.4973 0.091 Uiso 0.60 1 calc PR B 1
H25B H 1.1680 1.7251 0.5140 0.091 Uiso 0.60 1 calc PR B 1
C26 C 1.222(2) 1.9298(10) 0.5026(6) 0.134(6) Uani 0.60 1 d PD B 1
H26A H 1.1514 1.9821 0.4841 0.161 Uiso 0.60 1 calc PR B 1
H26B H 1.3282 1.9441 0.4753 0.161 Uiso 0.60 1 calc PR B 1
C27 C 1.2772(18) 1.9839(13) 0.5998(6) 0.127(5) Uiso 0.60 1 d PD B 1
H27D H 1.3459 2.0839 0.6149 0.191 Uiso 0.60 1 calc PR B 1
H27E H 1.3483 1.9324 0.6172 0.191 Uiso 0.60 1 calc PR B 1
H27F H 1.1709 1.9681 0.6260 0.191 Uiso 0.60 1 calc PR B 1
C24A C 1.085(5) 1.7028(13) 0.3741(12) 0.174(15) Uiso 0.40 1 d PD C 2
C25A C 1.063(3) 1.8002(16) 0.4517(11) 0.142(10) Uiso 0.40 1 d PD C 2
H25C H 1.0271 1.8745 0.4367 0.171 Uiso 0.40 1 calc PR C 2
H25D H 0.9663 1.7459 0.4762 0.171 Uiso 0.40 1 calc PR C 2
C26A C 1.227(3) 1.870(2) 0.5158(12) 0.147(11) Uiso 0.40 1 d PD C 2
H26C H 1.3313 1.9092 0.4900 0.176 Uiso 0.40 1 calc PR C 2
H26D H 1.2494 1.7990 0.5408 0.176 Uiso 0.40 1 calc PR C 2
C27A C 1.199(2) 1.9926(16) 0.5847(9) 0.104(6) Uiso 0.40 1 d PD C 2
H27A H 1.3086 2.0433 0.6223 0.157 Uiso 0.40 1 calc PR C 2
H27B H 1.1052 1.9515 0.6144 0.157 Uiso 0.40 1 calc PR C 2
H27C H 1.1660 2.0573 0.5591 0.157 Uiso 0.40 1 calc PR C 2

loop_
_atom_site_aniso_label
_atom_site_aniso_U_11
_atom_site_aniso_U_22
_atom_site_aniso_U_33
_atom_site_aniso_U_23
_atom_site_aniso_U_13
_atom_site_aniso_U_12
O1 0.163(4) 0.065(2) 0.080(3) 0.0169(19) 0.049(3) 0.018(2)
O2 0.117(3) 0.058(2) 0.065(2) 0.0173(17) 0.0315(19) 0.0212(19)
N1 0.092(3) 0.058(2) 0.056(2) 0.0161(19) 0.018(2) 0.024(2)
C1 0.074(3) 0.107(4) 0.061(3) 0.026(3) 0.017(2) 0.034(3)
C2 0.067(3) 0.086(4) 0.055(3) 0.021(3) 0.014(2) 0.032(3)
C3 0.082(4) 0.071(3) 0.058(3) 0.011(2) 0.011(3) 0.026(3)
C4 0.080(3) 0.070(3) 0.064(3) 0.020(3) 0.016(3) 0.026(3)
C5 0.066(3) 0.068(3) 0.050(3) 0.014(2) 0.014(2) 0.020(2)
C6 0.075(3) 0.066(3) 0.063(3) 0.017(2) 0.009(2) 0.019(3)
C7 0.067(3) 0.078(3) 0.060(3) 0.028(3) 0.011(2) 0.022(3)
C8 0.126(5) 0.091(4) 0.083(4) 0.042(3) 0.025(3) 0.028(4)
C9 0.078(3) 0.064(3) 0.060(3) 0.016(3) 0.011(2) 0.018(3)
C10 0.070(3) 0.063(3) 0.052(3) 0.014(2) 0.010(2) 0.025(2)
C11 0.096(4) 0.063(3) 0.066(3) 0.010(2) 0.015(3) 0.024(3)
C12 0.115(5) 0.070(4) 0.065(3) 0.003(3) 0.021(3) 0.033(3)
C13 0.116(5) 0.087(4) 0.056(3) 0.016(3) 0.028(3) 0.037(3)
C14 0.114(4) 0.070(3) 0.064(3) 0.021(3) 0.023(3) 0.032(3)
C15 0.080(3) 0.062(3) 0.058(3) 0.013(2) 0.014(2) 0.027(2)
C16 0.087(4) 0.061(3) 0.064(3) 0.016(2) 0.014(3) 0.021(3)
C17 0.088(4) 0.068(3) 0.070(3) 0.019(3) 0.013(3) 0.022(3)
C18 0.091(4) 0.066(3) 0.074(3) 0.017(3) 0.013(3) 0.024(3)
C19 0.099(4) 0.072(3) 0.081(4) 0.016(3) 0.015(3) 0.027(3)
C20 0.082(4) 0.069(3) 0.078(3) 0.012(3) 0.006(3) 0.026(3)
C21 0.080(4) 0.075(3) 0.083(4) 0.016(3) 0.012(3) 0.025(3)
C22 0.072(3) 0.070(3) 0.076(3) 0.013(3) 0.008(3) 0.024(3)
C23 0.088(4) 0.076(4) 0.080(4) 0.013(3) 0.012(3) 0.030(3)
C24 0.074(6) 0.049(5) 0.094(7) -0.011(4) 0.034(5) 0.018(4)
C25 0.088(7) 0.055(5) 0.078(6) 0.012(5) 0.020(5) 0.017(5)
C26 0.216(16) 0.077(8) 0.100(9) 0.031(7) 0.070(9) 0.024(8)

loop_
_atom_type_symbol
_atom_type_description
_atom_type_scat_dispersion_real
_atom_type_scat_dispersion_imag
_atom_type_scat_source
C C 0.0033 0.0016 'International Tables Vol C Tables 4.2.6.8 and 6.1.1.4'
H H 0.0000 0.0000 'International Tables Vol C Tables 4.2.6.8 and 6.1.1.4'
N N 0.0061 0.0033 'International Tables Vol C Tables 4.2.6.8 and 6.1.1.4'
O O 0.0106 0.0060 'International Tables Vol C Tables 4.2.6.8 and 6.1.1.4'

loop_
_geom_angle_atom_site_label_1
_geom_angle_atom_site_label_2
_geom_angle_atom_site_label_3
_geom_angle
_geom_angle_site_symmetry_3
C15 O2 C16 121.4(3) .
C9 N1 C5 129.3(4) .
C2 C1 C1 112.0(5) 2_666
C3 C2 C7 118.7(4) .
C3 C2 C1 119.3(5) .
C7 C2 C1 122.0(4) .
C4 C3 C2 121.9(5) .
C5 C4 C3 119.5(5) .
C4 C5 C6 119.3(4) .
C4 C5 N1 116.8(4) .
C6 C5 N1 124.0(4) .
C5 C6 C7 121.3(4) .
C6 C7 C2 119.2(4) .
C6 C7 C8 118.2(5) .
C2 C7 C8 122.6(4) .
O1 C9 N1 121.7(4) .
O1 C9 C10 120.3(4) .
N1 C9 C10 117.9(4) .
C11 C10 C15 117.4(4) .
C11 C10 C9 115.7(4) .
C15 C10 C9 126.8(4) .
C12 C11 C10 122.1(5) .
C11 C12 C13 119.4(5) .
C14 C13 C12 120.6(5) .
C13 C14 C15 119.8(5) .
O2 C15 C14 122.2(4) .
O2 C15 C10 117.2(4) .
C14 C15 C10 120.6(4) .
O2 C16 C17 105.2(4) .
C16 C17 C18 114.4(4) .
C19 C18 C17 110.3(4) .
C20 C19 C18 115.8(4) .
C19 C20 C21 111.5(4) .
C22 C21 C20 114.6(4) .
C21 C22 C23 112.8(4) .
C24 C23 C22 115.6(5) .
C23 C24 C25 111.6(7) .
C26 C25 C24 111.0(7) .
C25 C26 C27 107.3(8) .
C26A C25A C24A 115.3(15) .
C25A C26A C27A 109.7(12) .

loop_
_geom_bond_atom_site_label_1
_geom_bond_atom_site_label_2
_geom_bond_distance
_geom_bond_site_symmetry_2
O1 C9 1.218(5) .
O2 C15 1.369(5) .
O2 C16 1.432(5) .
N1 C9 1.349(5) .
N1 C5 1.419(5) .
C1 C2 1.519(6) .
C1 C1 1.532(9) 2_666
C2 C3 1.387(6) .
C2 C7 1.391(6) .
C3 C4 1.379(6) .
C4 C5 1.378(6) .
C5 C6 1.388(6) .
C6 C7 1.391(6) .
C7 C8 1.510(6) .
C9 C10 1.498(6) .
C10 C11 1.390(6) .
C10 C15 1.399(6) .
C11 C12 1.367(6) .
C12 C13 1.375(7) .
C13 C14 1.373(6) .
C14 C15 1.387(6) .
C16 C17 1.505(6) .
C17 C18 1.532(6) .
C18 C19 1.517(6) .
C19 C20 1.513(6) .
C20 C21 1.529(6) .
C21 C22 1.508(6) .
C22 C23 1.528(6) .
C23 C24 1.487(8) .
C24 C25 1.559(10) .
C25 C26 1.524(10) .
C26 C27 1.585(11) .
C24A C25A 1.504(14) .
C25A C26A 1.502(14) .
C26A C27A 1.587(14) .
